data_2235550
loop_
_publ_author_name
'Kanagathara, N.'
'Chakkaravarthi, G.'
'Marchewka, M. K.'
'Gunasekaran, S.'
'Anbalagan, G.'

_publ_section_title
;
 4-Nitrophenol--2,4,6-triamino-1,3,5-triazine--water (2/1/1)
;
_journal_coeditor_code LH5493
_journal_issue 7
_journal_name_full 'Acta Crystallographica Section E'
_journal_page_first o2286
_journal_paper_doi 10.1107/S1600536812029066
_journal_volume 68
_journal_year 2012
_chemical_formula_iupac '2C6 H5 N O3, C3 H6 N6, H2 O'
_chemical_formula_moiety '2(C6 H5 N O3), C3 H6 N6, H2 O'
_chemical_formula_sum 'C15 H18 N8 O7'
_chemical_formula_weight 422.37
_chemical_name_systematic
;
4-Nitrophenol--2,4,6-triamino-1,3,5-triazine--water (2/1/1)
;
_space_group_IT_number 2
_symmetry_cell_setting triclinic
_symmetry_space_group_name_Hall '-P 1'
_symmetry_space_group_name_H-M 'P -1'
_atom_sites_solution_hydrogens geom
_atom_sites_solution_primary direct
_atom_sites_solution_secondary difmap
_audit_creation_method SHELXL-97
_cell_angle_alpha 68.256(5)
_cell_angle_beta 88.772(6)
_cell_angle_gamma 76.604(5)
_cell_formula_units_Z 2
_cell_length_a 7.123(5)
_cell_length_b 10.577(4)
_cell_length_c 13.680(5)
_cell_measurement_reflns_used 21610
_cell_measurement_temperature 295(2)
_cell_measurement_theta_max 30.7
_cell_measurement_theta_min 2.1
_cell_volume 928.9(8)
_computing_cell_refinement 'SAINT (Bruker, 2004)'
_computing_data_collection 'APEX2 (Bruker, 2004)'
_computing_data_reduction 'SAINT (Bruker, 2004)'
_computing_molecular_graphics 'PLATON (Spek, 2009)'
_computing_publication_material 'SHELXL97 (Sheldrick, 2008)'
_computing_structure_refinement 'SHELXL97 (Sheldrick, 2008)'
_computing_structure_solution 'SHELXS97 (Sheldrick, 2008)'
_diffrn_ambient_temperature 295(2)
_diffrn_measured_fraction_theta_full 0.990
_diffrn_measured_fraction_theta_max 0.990
_diffrn_measurement_device_type 'Bruker Kappa APEXII'
_diffrn_measurement_method '\w and \f '
_diffrn_radiation_monochromator graphite
_diffrn_radiation_source 'fine-focus sealed tube'
_diffrn_radiation_type MoK\a
_diffrn_radiation_wavelength 0.71073
_diffrn_reflns_av_R_equivalents 0.0297
_diffrn_reflns_av_sigmaI/netI 0.0256
_diffrn_reflns_limit_h_max 10
_diffrn_reflns_limit_h_min -8
_diffrn_reflns_limit_k_max 15
_diffrn_reflns_limit_k_min -15
_diffrn_reflns_limit_l_max 19
_diffrn_reflns_limit_l_min -17
_diffrn_reflns_number 21610
_diffrn_reflns_theta_full 30.68
_diffrn_reflns_theta_max 30.68
_diffrn_reflns_theta_min 2.14
_diffrn_standards_interval_time 0
_diffrn_standards_number 0
_exptl_absorpt_coefficient_mu 0.122
_exptl_absorpt_correction_T_max 0.9760
_exptl_absorpt_correction_T_min 0.9642
_exptl_absorpt_correction_type multi-scan
_exptl_absorpt_process_details '(SADABS; Sheldrick, 1996)'
_exptl_crystal_colour yellow
_exptl_crystal_density_diffrn 1.510
_exptl_crystal_density_method 'not measured'
_exptl_crystal_description block
_exptl_crystal_F_000 440
_exptl_crystal_size_max 0.30
_exptl_crystal_size_mid 0.20
_exptl_crystal_size_min 0.20
_refine_diff_density_max 0.196
_refine_diff_density_min -0.248
_refine_ls_extinction_method none
_refine_ls_goodness_of_fit_ref 1.027
_refine_ls_hydrogen_treatment mixed
_refine_ls_matrix_type full
_refine_ls_number_parameters 311
_refine_ls_number_reflns 5696
_refine_ls_number_restraints 0
_refine_ls_restrained_S_all 1.027
_refine_ls_R_factor_all 0.0624
_refine_ls_R_factor_gt 0.0430
_refine_ls_shift/su_max 0.000
_refine_ls_shift/su_mean 0.000
_refine_ls_structure_factor_coef Fsqd
_refine_ls_weighting_details 'calc w=1/[\s^2^(Fo^2^)+(0.0598P)^2^+0.1276P] where P=(Fo^2^+2Fc^2^)/3'
_refine_ls_weighting_scheme calc
_refine_ls_wR_factor_gt 0.1093
_refine_ls_wR_factor_ref 0.1224
_reflns_number_gt 4164
_reflns_number_total 5696
_reflns_threshold_expression I>2\s(I)
_cod_data_source_file lh5493.cif
_cod_data_source_block I
_cod_database_code 2235550
_cod_database_fobs_code 2235550

loop_
_symmetry_equiv_pos_as_xyz
'x, y, z'
'-x, -y, -z'

loop_
_atom_site_type_symbol
_atom_site_label
_atom_site_fract_x
_atom_site_fract_y
_atom_site_fract_z
_atom_site_U_iso_or_equiv
_atom_site_adp_type
_atom_site_calc_flag
_atom_site_refinement_flags
_atom_site_occupancy
_atom_site_symmetry_multiplicity
C C1 -0.33225(16) 0.07164(12) 0.40065(10) 0.0341(2) Uani d . 1 1
C C2 -0.24544(16) -0.05332(12) 0.48003(9) 0.0348(2) Uani d . 1 1
H H2 -0.1702 -0.0549 0.5354 0.042 Uiso calc R 1 1
C C3 -0.27246(18) -0.17603(13) 0.47577(9) 0.0370(3) Uani d . 1 1
H H3 -0.2136 -0.2617 0.5281 0.044 Uiso calc R 1 1
C C4 -0.38715(18) -0.17217(13) 0.39367(10) 0.0378(3) Uani d . 1 1
C C5 -0.47281(18) -0.04548(15) 0.31426(10) 0.0423(3) Uani d . 1 1
H H5 -0.5486 -0.0437 0.2590 0.051 Uiso calc R 1 1
C C6 -0.44573(17) 0.07743(14) 0.31718(10) 0.0406(3) Uani d . 1 1
H H6 -0.5024 0.1630 0.2642 0.049 Uiso calc R 1 1
C C7 -0.16167(17) -0.02771(12) 0.09893(9) 0.0345(2) Uani d . 1 1
C C8 -0.20456(18) 0.11701(13) 0.05818(10) 0.0394(3) Uani d . 1 1
H H8 -0.2801 0.1679 -0.0049 0.047 Uiso calc R 1 1
C C9 -0.13380(19) 0.18491(12) 0.11231(10) 0.0387(3) Uani d . 1 1
H H9 -0.1618 0.2824 0.0860 0.046 Uiso calc R 1 1
C C10 -0.02072(16) 0.10786(12) 0.20608(9) 0.0331(2) Uani d . 1 1
C C11 0.01838(17) -0.03791(12) 0.24690(10) 0.0357(2) Uani d . 1 1
H H11 0.0921 -0.0892 0.3105 0.043 Uiso calc R 1 1
C C12 -0.05206(17) -0.10608(12) 0.19311(10) 0.0361(3) Uani d . 1 1
H H12 -0.0263 -0.2035 0.2197 0.043 Uiso calc R 1 1
C C13 0.26472(17) 0.45692(12) 0.11080(9) 0.0339(2) Uani d . 1 1
C C14 0.36186(16) 0.58004(11) 0.19500(9) 0.0305(2) Uani d . 1 1
C C15 0.10688(16) 0.48525(11) 0.24878(9) 0.0322(2) Uani d . 1 1
N N1 -0.30636(15) 0.20134(11) 0.40532(10) 0.0443(3) Uani d . 1 1
N N2 -0.22950(16) -0.10017(13) 0.04030(9) 0.0447(3) Uani d . 1 1
N N3 0.38541(14) 0.53546(10) 0.11487(7) 0.0338(2) Uani d . 1 1
N N4 0.22586(14) 0.55802(10) 0.26462(7) 0.0329(2) Uani d . 1 1
N N5 0.12224(14) 0.42855(10) 0.17511(8) 0.0359(2) Uani d . 1 1
N N6 0.2906(2) 0.40378(15) 0.03568(10) 0.0538(3) Uani d . 1 1
N N7 0.48129(18) 0.65529(12) 0.20504(10) 0.0444(3) Uani d . 1 1
N N8 -0.03642(18) 0.46571(13) 0.31286(10) 0.0465(3) Uani d . 1 1
O O1 -0.42179(18) -0.28988(12) 0.38794(9) 0.0562(3) Uani d . 1 1
O O2 -0.21683(16) 0.19698(11) 0.48256(9) 0.0566(3) Uani d . 1 1
O O3 -0.37293(19) 0.31089(11) 0.33173(12) 0.0782(4) Uani d . 1 1
O O4 0.05318(15) 0.16839(10) 0.26239(8) 0.0464(2) Uani d . 1 1
O O5 -0.31476(16) -0.03215(14) -0.04647(9) 0.0633(3) Uani d . 1 1
O O6 -0.19394(18) -0.22987(12) 0.08023(9) 0.0632(3) Uani d . 1 1
O O7 0.23235(17) 0.53850(11) 0.47450(9) 0.0526(3) Uani d . 1 1
H H1 -0.357(3) -0.370(3) 0.4389(18) 0.093(7) Uiso d . 1 1
H H4 0.054(3) 0.257(2) 0.2186(15) 0.071(5) Uiso d . 1 1
H H6A 0.216(3) 0.353(2) 0.0306(14) 0.063(5) Uiso d . 1 1
H H6B 0.378(3) 0.4227(19) -0.0065(14) 0.060(5) Uiso d . 1 1
H H7A 0.243(3) 0.555(2) 0.4067(17) 0.075(6) Uiso d . 1 1
H H7B 0.252(3) 0.607(2) 0.4863(17) 0.084(6) Uiso d . 1 1
H H7C 0.576(2) 0.6648(17) 0.1643(13) 0.054(5) Uiso d . 1 1
H H7D 0.478(2) 0.6781(18) 0.2619(15) 0.061(5) Uiso d . 1 1
H H8A -0.119(2) 0.4277(18) 0.3014(14) 0.058(5) Uiso d . 1 1
H H8B -0.048(2) 0.4994(19) 0.3622(15) 0.062(5) Uiso d . 1 1

loop_
_atom_site_aniso_label
_atom_site_aniso_U_11
_atom_site_aniso_U_22
_atom_site_aniso_U_33
_atom_site_aniso_U_12
_atom_site_aniso_U_13
_atom_site_aniso_U_23
C1 0.0295(5) 0.0342(6) 0.0400(6) -0.0099(4) 0.0057(4) -0.0143(5)
C2 0.0353(5) 0.0380(6) 0.0333(6) -0.0102(5) 0.0008(4) -0.0151(5)
C3 0.0442(6) 0.0343(6) 0.0329(6) -0.0094(5) 0.0004(5) -0.0129(5)
C4 0.0430(6) 0.0430(7) 0.0358(6) -0.0153(5) 0.0064(5) -0.0214(5)
C5 0.0385(6) 0.0548(8) 0.0365(6) -0.0139(6) -0.0014(5) -0.0188(6)
C6 0.0329(6) 0.0422(7) 0.0389(6) -0.0057(5) -0.0015(5) -0.0083(5)
C7 0.0374(6) 0.0389(6) 0.0356(6) -0.0163(5) 0.0085(5) -0.0195(5)
C8 0.0446(6) 0.0391(6) 0.0321(6) -0.0115(5) -0.0014(5) -0.0098(5)
C9 0.0485(7) 0.0279(5) 0.0376(6) -0.0099(5) 0.0000(5) -0.0093(5)
C10 0.0371(6) 0.0324(5) 0.0344(6) -0.0131(4) 0.0055(4) -0.0151(5)
C11 0.0384(6) 0.0312(6) 0.0350(6) -0.0080(5) -0.0002(5) -0.0096(5)
C12 0.0418(6) 0.0271(5) 0.0409(6) -0.0099(4) 0.0070(5) -0.0135(5)
C13 0.0448(6) 0.0315(5) 0.0297(5) -0.0136(5) -0.0005(5) -0.0134(5)
C14 0.0394(6) 0.0249(5) 0.0281(5) -0.0092(4) -0.0024(4) -0.0100(4)
C15 0.0380(6) 0.0265(5) 0.0317(5) -0.0073(4) 0.0008(4) -0.0105(4)
N1 0.0362(5) 0.0353(5) 0.0616(7) -0.0111(4) 0.0050(5) -0.0169(5)
N2 0.0466(6) 0.0588(7) 0.0475(6) -0.0282(5) 0.0158(5) -0.0326(6)
N3 0.0446(5) 0.0344(5) 0.0288(5) -0.0170(4) 0.0032(4) -0.0148(4)
N4 0.0412(5) 0.0300(5) 0.0322(5) -0.0104(4) 0.0028(4) -0.0160(4)
N5 0.0440(5) 0.0357(5) 0.0360(5) -0.0178(4) 0.0036(4) -0.0175(4)
N6 0.0714(8) 0.0706(8) 0.0509(7) -0.0428(7) 0.0212(6) -0.0438(7)
N7 0.0581(7) 0.0516(7) 0.0411(6) -0.0309(6) 0.0084(5) -0.0269(5)
N8 0.0490(6) 0.0521(7) 0.0498(7) -0.0222(5) 0.0158(5) -0.0265(6)
O1 0.0798(7) 0.0498(6) 0.0523(6) -0.0234(6) -0.0038(6) -0.0293(5)
O2 0.0633(6) 0.0503(6) 0.0687(7) -0.0224(5) 0.0021(5) -0.0310(5)
O3 0.0767(8) 0.0327(5) 0.1046(10) -0.0105(5) -0.0261(7) -0.0024(6)
O4 0.0633(6) 0.0399(5) 0.0426(5) -0.0224(4) -0.0035(4) -0.0166(4)
O5 0.0642(7) 0.0895(9) 0.0527(6) -0.0272(6) -0.0010(5) -0.0398(6)
O6 0.0876(8) 0.0572(6) 0.0702(7) -0.0425(6) 0.0180(6) -0.0382(6)
O7 0.0817(7) 0.0497(6) 0.0421(6) -0.0346(5) 0.0143(5) -0.0242(5)

loop_
_atom_type_symbol
_atom_type_description
_atom_type_scat_dispersion_real
_atom_type_scat_dispersion_imag
_atom_type_scat_source
C C 0.0033 0.0016 'International Tables Vol C Tables 4.2.6.8 and 6.1.1.4'
H H 0.0000 0.0000 'International Tables Vol C Tables 4.2.6.8 and 6.1.1.4'
N N 0.0061 0.0033 'International Tables Vol C Tables 4.2.6.8 and 6.1.1.4'
O O 0.0106 0.0060 'International Tables Vol C Tables 4.2.6.8 and 6.1.1.4'

loop_
_geom_angle_atom_site_label_1
_geom_angle_atom_site_label_2
_geom_angle_atom_site_label_3
_geom_angle
C2 C1 C6 122.08(11)
C2 C1 N1 118.88(11)
C6 C1 N1 119.04(11)
C1 C2 C3 118.59(11)
C1 C2 H2 120.7
C3 C2 H2 120.7
C2 C3 C4 120.13(11)
C2 C3 H3 119.9
C4 C3 H3 119.9
O1 C4 C5 117.44(12)
O1 C4 C3 122.07(12)
C5 C4 C3 120.48(11)
C6 C5 C4 119.93(12)
C6 C5 H5 120.0
C4 C5 H5 120.0
C5 C6 C1 118.78(12)
C5 C6 H6 120.6
C1 C6 H6 120.6
C8 C7 C12 121.83(10)
C8 C7 N2 119.31(12)
C12 C7 N2 118.84(11)
C9 C8 C7 118.99(11)
C9 C8 H8 120.5
C7 C8 H8 120.5
C8 C9 C10 119.96(11)
C8 C9 H9 120.0
C10 C9 H9 120.0
O4 C10 C9 122.67(11)
O4 C10 C11 117.05(11)
C9 C10 C11 120.27(10)
C12 C11 C10 119.93(12)
C12 C11 H11 120.0
C10 C11 H11 120.0
C11 C12 C7 119.00(11)
C11 C12 H12 120.5
C7 C12 H12 120.5
N6 C13 N3 116.17(11)
N6 C13 N5 118.22(11)
N3 C13 N5 125.61(10)
N7 C14 N3 117.08(11)
N7 C14 N4 117.29(10)
N3 C14 N4 125.61(10)
N8 C15 N4 117.07(11)
N8 C15 N5 117.58(11)
N4 C15 N5 125.34(10)
O3 N1 O2 122.26(12)
O3 N1 C1 118.70(12)
O2 N1 C1 119.04(11)
O5 N2 O6 122.77(11)
O5 N2 C7 119.29(12)
O6 N2 C7 117.92(12)
C14 N3 C13 114.25(10)
C15 N4 C14 114.57(10)
C15 N5 C13 114.40(9)
C13 N6 H6A 118.8(12)
C13 N6 H6B 119.2(12)
H6A N6 H6B 122.0(17)
C14 N7 H7C 118.7(11)
C14 N7 H7D 118.9(11)
H7C N7 H7D 121.0(15)
C15 N8 H8A 119.2(12)
C15 N8 H8B 119.5(11)
H8A N8 H8B 121.1(16)
C4 O1 H1 114.2(14)
C10 O4 H4 107.8(12)
H7A O7 H7B 108.7(19)

loop_
_geom_bond_atom_site_label_1
_geom_bond_atom_site_label_2
_geom_bond_distance
C1 C2 1.3766(17)
C1 C6 1.3877(18)
C1 N1 1.4501(16)
C2 C3 1.3774(17)
C2 H2 0.9300
C3 C4 1.3857(17)
C3 H3 0.9300
C4 O1 1.3538(15)
C4 C5 1.3852(19)
C5 C6 1.3726(19)
C5 H5 0.9300
C6 H6 0.9300
C7 C8 1.3804(18)
C7 C12 1.3815(18)
C7 N2 1.4518(15)
C8 C9 1.3770(17)
C8 H8 0.9300
C9 C10 1.3871(18)
C9 H9 0.9300
C10 O4 1.3488(14)
C10 C11 1.3915(17)
C11 C12 1.3747(17)
C11 H11 0.9300
C12 H12 0.9300
C13 N6 1.3333(16)
C13 N3 1.3414(14)
C13 N5 1.3421(16)
C14 N7 1.3326(15)
C14 N3 1.3381(14)
C14 N4 1.3418(16)
C15 N8 1.3335(17)
C15 N4 1.3384(15)
C15 N5 1.3416(15)
N1 O3 1.2176(16)
N1 O2 1.2266(16)
N2 O5 1.2212(17)
N2 O6 1.2386(17)
N6 H6A 0.860(18)
N6 H6B 0.845(18)
N7 H7C 0.867(17)
N7 H7D 0.894(19)
N8 H8A 0.830(17)
N8 H8B 0.867(19)
O1 H1 0.90(2)
O4 H4 0.91(2)
O7 H7A 0.88(2)
O7 H7B 0.84(2)

loop_
_geom_hbond_atom_site_label_D
_geom_hbond_atom_site_label_H
_geom_hbond_atom_site_label_A
_geom_hbond_site_symmetry_A
_geom_hbond_distance_DH
_geom_hbond_distance_HA
_geom_hbond_distance_DA
_geom_hbond_angle_DHA
_geom_hbond_publ_flag
O1 H1 O7 2_556 0.90(2) 1.76(2) 2.6600(18) 172(2) y
O4 H4 N5 . 0.91(2) 1.87(2) 2.7217(16) 157(2) y
N6 H6A O6 2 0.860(18) 2.363(19) 3.0276(16) 134(2) y
N6 H6B N3 2_665 0.845(18) 2.235(19) 3.080(2) 178(2) y
O7 H7A N4 . 0.88(2) 1.94(2) 2.8020(18) 166(2) y
O7 H7B O2 2_566 0.84(2) 2.22(2) 3.0424(18) 164(2) y
N7 H7C O6 1_665 0.867(17) 2.250(17) 3.056(2) 155(2) y
N7 H7D O1 1_665 0.894(19) 2.049(19) 2.8996(17) 159(2) y
N8 H8A O3 . 0.830(17) 2.367(18) 3.158(2) 159(2) y
N8 H8B O7 2_566 0.867(19) 2.517(18) 3.1890(19) 135(2) y

loop_
_geom_torsion_atom_site_label_1
_geom_torsion_atom_site_label_2
_geom_torsion_atom_site_label_3
_geom_torsion_atom_site_label_4
_geom_torsion
C6 C1 C2 C3 0.14(18)
N1 C1 C2 C3 179.25(11)
C1 C2 C3 C4 -0.89(18)
C2 C3 C4 O1 -178.18(11)
C2 C3 C4 C5 1.15(18)
O1 C4 C5 C6 178.73(12)
C3 C4 C5 C6 -0.63(19)
C4 C5 C6 C1 -0.12(18)
C2 C1 C6 C5 0.37(18)
N1 C1 C6 C5 -178.74(11)
C12 C7 C8 C9 0.89(18)
N2 C7 C8 C9 -177.66(11)
C7 C8 C9 C10 0.24(19)
C8 C9 C10 O4 179.76(12)
C8 C9 C10 C11 -1.32(18)
O4 C10 C11 C12 -179.73(11)
C9 C10 C11 C12 1.29(18)
C10 C11 C12 C7 -0.18(18)
C8 C7 C12 C11 -0.92(18)
N2 C7 C12 C11 177.64(10)
C2 C1 N1 O3 175.39(13)
C6 C1 N1 O3 -5.47(18)
C2 C1 N1 O2 -3.93(17)
C6 C1 N1 O2 175.21(11)
C8 C7 N2 O5 3.71(17)
C12 C7 N2 O5 -174.89(11)
C8 C7 N2 O6 -177.86(11)
C12 C7 N2 O6 3.55(17)
N7 C14 N3 C13 178.15(11)
N4 C14 N3 C13 -3.37(16)
N6 C13 N3 C14 -176.36(11)
N5 C13 N3 C14 3.84(17)
N8 C15 N4 C14 -177.10(11)
N5 C15 N4 C14 4.13(17)
N7 C14 N4 C15 178.19(11)
N3 C14 N4 C15 -0.29(16)
N8 C15 N5 C13 177.51(11)
N4 C15 N5 C13 -3.73(17)
N6 C13 N5 C15 179.61(12)
N3 C13 N5 C15 -0.59(17)
